data_4311951
loop_
_publ_author_name
'Andrew C. Warden'
'Mark Warren'
'Milton T. W. Hearn'
'Leone Spiccia'

_publ_contact_author 'Spiccia, Leone'
_publ_contact_author_email leone.spiccia@sci.monash.edu.au
_publ_section_title
;
 Binding of Inorganic Oxoanions to Macrocyclic Ligands: Effect of the
 Degree of Protonation on Supramolecular Assemblies Formed by Phosphate
 and [18]aneN6
;
_journal_name_full 'Inorganic Chemistry'
_journal_page_first 6936
_journal_page_last 6943
_journal_paper_doi 10.1021/ic049633v
_journal_volume 43
_journal_year 2004
_chemical_formula_sum 'C12 H54 N6 O32 P8'
_chemical_formula_weight 1042.37
_chemical_name_systematic
;
 1,4,7,10,13,16-hexaazoniacyclooctadecane-hexakis-dihydrogenphosphato
-di-phosphoric acid
;
_space_group_IT_number 14
_symmetry_cell_setting monoclinic
_symmetry_space_group_name_Hall '-P 2yn'
_symmetry_space_group_name_H-M 'P 1 21/n 1'
_atom_sites_solution_hydrogens geom
_atom_sites_solution_primary direct
_atom_sites_solution_secondary difmap
_audit_creation_date 2003-12-14T00:29:50-00:00
_audit_creation_method 'WinGX routine CIF_UPDATE'
_cell_angle_alpha 90
_cell_angle_beta 103.6260(10)
_cell_angle_gamma 90
_cell_formula_units_Z 2
_cell_length_a 11.5267(2)
_cell_length_b 14.1193(4)
_cell_length_c 12.0357(3)
_cell_measurement_temperature 123(2)
_cell_volume 1903.67(8)
_computing_structure_refinement 'SHELXL-97 (Sheldrick, 1997)'
_computing_structure_solution 'SHELXS-97 (Sheldrick, 1990)'
_diffrn_ambient_temperature 123(2)
_diffrn_measured_fraction_theta_full 0.992
_diffrn_measured_fraction_theta_max 0.971
_diffrn_radiation_monochromator graphite
_diffrn_radiation_type MoK\a
_diffrn_radiation_wavelength 0.71073
_diffrn_reflns_av_R_equivalents 0.0762
_diffrn_reflns_av_unetI/netI 0.0885
_diffrn_reflns_limit_h_max 14
_diffrn_reflns_limit_h_min -14
_diffrn_reflns_limit_k_max 17
_diffrn_reflns_limit_k_min -18
_diffrn_reflns_limit_l_max 13
_diffrn_reflns_limit_l_min -16
_diffrn_reflns_number 15944
_diffrn_reflns_theta_full 27.5
_diffrn_reflns_theta_max 28.26
_diffrn_reflns_theta_min 2.32
_exptl_absorpt_coefficient_mu 0.484
_exptl_absorpt_correction_type none
_exptl_crystal_density_diffrn 1.818
_exptl_crystal_density_method 'not measured'
_exptl_crystal_F_000 1088
_exptl_crystal_size_max 0.02
_exptl_crystal_size_mid 0.01
_exptl_crystal_size_min 0.01
_refine_diff_density_max 0.377
_refine_diff_density_min -0.593
_refine_diff_density_rms 0.102
_refine_ls_extinction_method none
_refine_ls_goodness_of_fit_ref 0.966
_refine_ls_hydrogen_treatment mixed
_refine_ls_matrix_type full
_refine_ls_number_parameters 343
_refine_ls_number_reflns 4573
_refine_ls_number_restraints 0
_refine_ls_restrained_S_all 0.966
_refine_ls_R_factor_all 0.0814
_refine_ls_R_factor_gt 0.0431
_refine_ls_shift/su_max 0.001
_refine_ls_shift/su_mean 0
_refine_ls_structure_factor_coef Fsqd
_refine_ls_weighting_details 'calc w=1/[\s^2^(Fo^2^)+(0.0496P)^2^+0.0000P] where P=(Fo^2^+2Fc^2^)/3'
_refine_ls_weighting_scheme calc
_refine_ls_wR_factor_gt 0.0921
_refine_ls_wR_factor_ref 0.1036
_reflns_number_gt 3054
_reflns_number_total 4573
_reflns_threshold_expression >2sigma(I)
_cod_data_source_file ic049633vsi20040319_083424_1.cif
_cod_data_source_block b37v1
_cod_database_code 4311951

loop_
_symmetry_equiv_pos_as_xyz
'x, y, z'
'-x+1/2, y+1/2, -z+1/2'
'-x, -y, -z'
'x-1/2, -y-1/2, z-1/2'

loop_
_atom_site_label
_atom_site_type_symbol
_atom_site_fract_x
_atom_site_fract_y
_atom_site_fract_z
_atom_site_U_iso_or_equiv
_atom_site_adp_type
_atom_site_occupancy
_atom_site_symmetry_multiplicity
_atom_site_calc_flag
_atom_site_refinement_flags
_atom_site_disorder_assembly
_atom_site_disorder_group
P1 P 0.45543(5) 0.15335(5) 0.39617(6) 0.01260(16) Uani 1 1 d . . .
N1 N 0.56340(18) 0.05552(16) 0.7976(2) 0.0143(5) Uani 1 1 d . . .
C1 C 0.4420(2) 0.0988(2) 0.7876(2) 0.0181(6) Uani 1 1 d . . .
H1 H 0.435(2) 0.108(2) 0.861(3) 0.030(8) Uiso 1 1 d . . .
P2 P 0.75567(5) 0.34784(5) 0.53171(6) 0.01347(17) Uani 1 1 d . . .
N2 N 0.72993(19) 0.08626(18) 0.62790(18) 0.0143(5) Uani 1 1 d . . .
C2 C 0.6659(2) 0.1236(2) 0.8085(2) 0.0156(6) Uani 1 1 d . . .
H2 H 0.438(2) 0.157(2) 0.740(2) 0.016(7) Uiso 1 1 d . . .
P3 P 0.94269(5) 0.11645(5) 0.18189(5) 0.01358(17) Uani 1 1 d . . .
N3 N 0.68359(19) -0.03099(18) 0.39220(18) 0.0141(5) Uani 1 1 d . . .
C3 C 0.7624(2) 0.0806(2) 0.7568(2) 0.0152(6) Uani 1 1 d . . .
H3 H 0.582(2) 0.015(2) 0.860(3) 0.026(8) Uiso 1 1 d . . .
P4 P 0.91742(5) -0.21729(5) 0.42878(6) 0.01426(17) Uani 1 1 d . . .
C4 C 0.8146(2) 0.0306(2) 0.5754(2) 0.0140(5) Uani 1 1 d . . .
H4 H 0.561(2) 0.020(2) 0.739(2) 0.010(7) Uiso 1 1 d . . .
C5 C 0.7836(2) 0.0349(2) 0.4456(2) 0.0142(5) Uani 1 1 d . . .
H5 H 0.698(2) 0.1403(19) 0.891(2) 0.012(7) Uiso 1 1 d . . .
C6 C 0.6575(2) -0.0299(2) 0.2638(2) 0.0166(6) Uani 1 1 d . . .
H6 H 0.638(2) 0.181(2) 0.767(2) 0.015(7) Uiso 1 1 d . . .
H7 H 0.780(2) 0.014(2) 0.778(2) 0.023(8) Uiso 1 1 d . . .
H8 H 0.837(2) 0.1140(19) 0.782(2) 0.011(6) Uiso 1 1 d . . .
H9 H 0.659(2) 0.063(2) 0.601(2) 0.017(7) Uiso 1 1 d . . .
H10 H 0.731(3) 0.149(3) 0.608(3) 0.049(11) Uiso 1 1 d . . .
H11 H 0.815(2) -0.029(2) 0.601(2) 0.022(8) Uiso 1 1 d . . .
H12 H 0.893(2) 0.0563(19) 0.604(2) 0.010(6) Uiso 1 1 d . . .
H13 H 0.852(2) 0.0132(18) 0.418(2) 0.008(6) Uiso 1 1 d . . .
H14 H 0.761(2) 0.099(2) 0.417(2) 0.016(7) Uiso 1 1 d . . .
H15 H 0.708(3) -0.089(3) 0.419(3) 0.037(10) Uiso 1 1 d . . .
H16 H 0.616(2) -0.018(2) 0.411(2) 0.020(8) Uiso 1 1 d . . .
H17 H 0.733(2) -0.053(2) 0.242(2) 0.029(8) Uiso 1 1 d . . .
H18 H 0.639(2) 0.032(2) 0.236(2) 0.012(7) Uiso 1 1 d . . .
O1P1 O 0.47714(15) 0.17747(13) 0.52637(13) 0.0152(4) Uani 1 1 d . . .
H1P H 0.4707 0.2362 0.5345 0.018 Uiso 1 1 calc R . .
O2P1 O 0.32977(15) 0.19470(14) 0.34277(15) 0.0206(4) Uani 1 1 d . . .
H2P H 0.3177 0.194 0.2712 0.025 Uiso 1 1 calc R . .
O3P1 O 0.45430(14) 0.04616(13) 0.39131(15) 0.0164(4) Uani 1 1 d . . .
O4P1 O 0.55042(15) 0.19643(14) 0.34440(14) 0.0184(4) Uani 1 1 d . . .
O1P2 O 0.64559(14) 0.41777(13) 0.50800(16) 0.0191(4) Uani 1 1 d . . .
H3P H 0.5905 0.3944 0.5341 0.023 Uiso 1 1 calc R . .
O2P2 O 0.86758(14) 0.40705(13) 0.55248(15) 0.0166(4) Uani 1 1 d . . .
O3P2 O 0.74981(15) 0.29290(14) 0.41732(15) 0.0197(4) Uani 1 1 d . . .
H4P H 0.6863 0.2613 0.4002 0.024 Uiso 1 1 calc R . .
O4P2 O 0.74618(14) 0.28031(13) 0.62624(14) 0.0164(4) Uani 1 1 d . . .
O1P3 O 0.96166(14) 0.14545(13) 0.06630(14) 0.0158(4) Uani 1 1 d . . .
O2P3 O 0.95046(15) 0.00565(13) 0.19493(15) 0.0189(4) Uani 1 1 d . . .
H5P H 0.9107 -0.0198 0.1349 0.023 Uiso 1 1 calc R . .
O3P3 O 0.81593(15) 0.14226(14) 0.19392(16) 0.0220(5) Uani 1 1 d . . .
H6P H 0.795 0.1941 0.1609 0.026 Uiso 1 1 calc R . .
O4P3 O 1.03709(15) 0.15736(14) 0.27889(15) 0.0196(4) Uani 1 1 d . . .
O1P4 O 0.97805(16) -0.15085(15) 0.52339(15) 0.0230(5) Uani 1 1 d . . .
H9P H 0.9587 -0.1655 0.5842 0.028 Uiso 1 1 calc R . .
O2P4 O 0.78437(15) -0.20502(13) 0.39324(15) 0.0201(4) Uani 1 1 d . . .
O3P4 O 0.93890(15) -0.32395(13) 0.46053(16) 0.0194(4) Uani 1 1 d . . .
H8P H 1.0067 -0.3401 0.4527 0.023 Uiso 1 1 calc R . .
O4P4 O 0.98158(16) -0.19359(14) 0.33171(15) 0.0191(4) Uani 1 1 d . . .
H7P H 0.9637 -0.2345 0.2798 0.023 Uiso 1 1 calc R . .

loop_
_atom_site_aniso_label
_atom_site_aniso_U_11
_atom_site_aniso_U_22
_atom_site_aniso_U_33
_atom_site_aniso_U_23
_atom_site_aniso_U_13
_atom_site_aniso_U_12
P1 0.0127(3) 0.0115(4) 0.0134(3) -0.0002(3) 0.0025(3) 0.0000(2)
N1 0.0156(11) 0.0125(13) 0.0148(12) -0.0005(11) 0.0039(9) 0.0009(9)
C1 0.0160(13) 0.0205(17) 0.0188(15) -0.0004(13) 0.0063(11) 0.0044(11)
P2 0.0126(3) 0.0126(4) 0.0147(3) -0.0003(3) 0.0022(3) 0.0003(3)
N2 0.0135(12) 0.0164(14) 0.0131(11) -0.0005(10) 0.0031(9) -0.0003(9)
C2 0.0148(13) 0.0146(15) 0.0177(14) -0.0013(12) 0.0044(11) -0.0047(11)
P3 0.0139(3) 0.0121(4) 0.0148(3) 0.0009(3) 0.0035(3) -0.0003(3)
N3 0.0130(11) 0.0158(14) 0.0141(11) -0.0010(10) 0.0042(9) -0.0012(9)
C3 0.0135(13) 0.0167(16) 0.0140(13) 0.0008(11) 0.0003(11) 0.0012(11)
P4 0.0130(3) 0.0145(4) 0.0149(3) -0.0010(3) 0.0026(3) -0.0001(2)
C4 0.0115(13) 0.0136(15) 0.0170(13) -0.0018(12) 0.0035(10) 0.0013(11)
C5 0.0123(13) 0.0143(15) 0.0165(13) -0.0006(11) 0.0045(10) -0.0013(10)
C6 0.0179(14) 0.0188(17) 0.0134(13) -0.0006(11) 0.0044(11) -0.0021(11)
O1P1 0.0220(10) 0.0123(10) 0.0108(9) -0.0006(7) 0.0027(7) -0.0006(8)
O2P1 0.0185(10) 0.0252(12) 0.0167(9) 0.0009(9) 0.0014(8) 0.0089(8)
O3P1 0.0178(9) 0.0111(10) 0.0205(10) -0.0017(8) 0.0052(8) 0.0001(7)
O4P1 0.0185(10) 0.0226(11) 0.0146(9) 0.0011(8) 0.0050(7) -0.0062(8)
O1P2 0.0139(9) 0.0197(11) 0.0258(10) 0.0076(8) 0.0090(8) 0.0040(8)
O2P2 0.0142(9) 0.0146(11) 0.0216(10) -0.0023(8) 0.0054(7) -0.0020(7)
O3P2 0.0175(10) 0.0250(12) 0.0171(9) -0.0076(8) 0.0050(8) -0.0061(8)
O4P2 0.0163(9) 0.0146(11) 0.0171(9) 0.0037(8) 0.0013(7) 0.0011(7)
O1P3 0.0179(9) 0.0154(10) 0.0139(9) 0.0029(8) 0.0036(7) -0.0003(7)
O2P3 0.0255(10) 0.0108(10) 0.0190(9) 0.0003(8) 0.0025(8) -0.0011(8)
O3P3 0.0166(9) 0.0217(12) 0.0303(11) 0.0101(9) 0.0104(8) 0.0049(8)
O4P3 0.0190(9) 0.0231(12) 0.0158(9) -0.0029(8) 0.0023(8) -0.0059(8)
O1P4 0.0250(10) 0.0296(13) 0.0152(10) -0.0056(9) 0.0061(8) -0.0105(8)
O2P4 0.0129(9) 0.0166(11) 0.0295(11) -0.0034(8) 0.0024(8) 0.0013(7)
O3P4 0.0137(9) 0.0204(11) 0.0252(10) 0.0063(8) 0.0064(8) 0.0042(7)
O4P4 0.0248(10) 0.0177(11) 0.0164(10) -0.0040(8) 0.0085(8) -0.0056(8)

loop_
_atom_type_symbol
_atom_type_description
_atom_type_scat_dispersion_real
_atom_type_scat_dispersion_imag
_atom_type_scat_source
C C 0.0033 0.0016 'International Tables Vol C Tables 4.2.6.8 and 6.1.1.4'
H H 0 0 'International Tables Vol C Tables 4.2.6.8 and 6.1.1.4'
N N 0.0061 0.0033 'International Tables Vol C Tables 4.2.6.8 and 6.1.1.4'
O O 0.0106 0.006 'International Tables Vol C Tables 4.2.6.8 and 6.1.1.4'
P P 0.1023 0.0942 'International Tables Vol C Tables 4.2.6.8 and 6.1.1.4'

loop_
_geom_angle_atom_site_label_1
_geom_angle_atom_site_label_2
_geom_angle_atom_site_label_3
_geom_angle
_geom_angle_site_symmetry_1
_geom_angle_site_symmetry_3
_geom_angle_publ_flag
O4P1 P1 O3P1 112.78(11) . . ?
O4P1 P1 O2P1 111.97(11) . . ?
O3P1 P1 O2P1 111.15(10) . . ?
O4P1 P1 O1P1 111.42(10) . . ?
O3P1 P1 O1P1 104.71(10) . . ?
O2P1 P1 O1P1 104.24(10) . . ?
C2 N1 C1 116.4(2) . . ?
N1 C1 C6 111.8(2) . 3_656 ?
O2P2 P2 O4P2 115.90(10) . . ?
O2P2 P2 O3P2 106.15(10) . . ?
O4P2 P2 O3P2 110.73(11) . . ?
O2P2 P2 O1P2 107.62(10) . . ?
O4P2 P2 O1P2 109.49(10) . . ?
O3P2 P2 O1P2 106.50(10) . . ?
C4 N2 C3 112.1(2) . . ?
N1 C2 C3 110.1(2) . . ?
O4P3 P3 O1P3 111.89(10) . . ?
O4P3 P3 O3P3 111.24(11) . . ?
O1P3 P3 O3P3 111.50(10) . . ?
O4P3 P3 O2P3 106.83(10) . . ?
O1P3 P3 O2P3 110.08(10) . . ?
O3P3 P3 O2P3 104.95(10) . . ?
C5 N3 C6 112.4(2) . . ?
N2 C3 C2 111.8(2) . . ?
O2P4 P4 O1P4 113.72(11) . . ?
O2P4 P4 O3P4 105.89(10) . . ?
O1P4 P4 O3P4 113.32(11) . . ?
O2P4 P4 O4P4 113.24(11) . . ?
O1P4 P4 O4P4 102.37(10) . . ?
O3P4 P4 O4P4 108.36(11) . . ?
N2 C4 C5 113.2(2) . . ?
N3 C5 C4 112.7(2) . . ?
N3 C6 C1 111.2(2) . 3_656 ?

loop_
_geom_bond_atom_site_label_1
_geom_bond_atom_site_label_2
_geom_bond_distance
_geom_bond_site_symmetry_2
_geom_bond_publ_flag
P1 O4P1 1.5094(18) . ?
P1 O3P1 1.515(2) . ?
P1 O2P1 1.5534(17) . ?
P1 O1P1 1.5651(17) . ?
N1 C2 1.505(3) . ?
N1 C1 1.506(3) . ?
C1 C6 1.519(4) 3_656 ?
P2 O2P2 1.5079(17) . ?
P2 O4P2 1.5080(18) . ?
P2 O3P2 1.5678(18) . ?
P2 O1P2 1.5798(17) . ?
N2 C4 1.503(3) . ?
N2 C3 1.510(3) . ?
C2 C3 1.522(4) . ?
P3 O4P3 1.5106(18) . ?
P3 O1P3 1.5147(18) . ?
P3 O3P3 1.5453(17) . ?
P3 O2P3 1.573(2) . ?
N3 C5 1.502(3) . ?
N3 C6 1.504(3) . ?
P4 O2P4 1.5020(18) . ?
P4 O1P4 1.5133(19) . ?
P4 O3P4 1.5590(19) . ?
P4 O4P4 1.5592(19) . ?
C4 C5 1.519(4) . ?
C6 C1 1.519(4) 3_656 ?

loop_
_geom_hbond_atom_site_label_D
_geom_hbond_atom_site_label_H
_geom_hbond_atom_site_label_A
_geom_hbond_distance_DH
_geom_hbond_distance_HA
_geom_hbond_distance_DA
_geom_hbond_angle_DHA
_geom_hbond_site_symmetry_A
N1 H3 O2P2 0.93(3) 1.87(3) 2.758(3) 160(3) 2_646
N1 H4 O3P1 0.86(3) 1.80(3) 2.656(3) 174(3) 3_656
N2 H9 O3P1 0.87(3) 2.04(3) 2.798(3) 145(2) 3_656
N2 H9 O1P1 0.87(3) 2.63(3) 3.157(3) 120(2) .
N2 H10 O4P2 0.92(4) 1.87(4) 2.747(3) 159(3) .
N3 H15 O2P4 0.90(3) 1.92(4) 2.717(3) 147(3) .
N3 H16 O3P1 0.88(3) 2.03(3) 2.856(3) 155(3) .
O1P1 H1P O1P3 0.84 1.72 2.560(3) 174 4_566
O2P1 H2P O4P2 0.84 1.78 2.581(2) 158.2 4_565
O1P2 H3P O1P3 0.84 1.72 2.547(2) 170 4_566
O3P2 H4P O4P1 0.84 1.8 2.638(2) 172.6 .
O2P3 H5P O1P2 0.84 1.9 2.731(2) 167.3 2_645
O3P3 H6P O2P4 0.84 1.74 2.553(3) 163.7 2_655
O1P4 H9P O4P3 0.84 1.64 2.429(3) 155.1 3_756
O3P4 H8P O2P2 0.84 1.74 2.558(2) 162.6 3_756
O4P4 H7P O4P1 0.84 1.76 2.583(2) 166 2_645
C4 H12 O4P4 0.96(3) 2.43(3) 3.290(3) 149(2) 3_756
